data_7015477
loop_
_publ_author_name
'Tong, Fei'
'Sun, Zhen-Gang'
'Chen, Kai'
'Zhu, Yan-Yu'
'Wang, Wei-Nan'
'Jiao, Cheng-Qi'
'Wang, Cheng-Lin'
'Li, Chao'

_publ_section_title
;
 Hydrothermal synthesis, structures, and luminescent properties of
 zinc(II) and cadmium(II) phosphonates with a 3D framework structure
 using terephthalate as second linkers.
;
_journal_issue 18
_journal_name_full 'Dalton transactions (Cambridge, England : 2003)'
_journal_page_first 5059
_journal_page_last 5065
_journal_paper_doi 10.1039/c0dt01649g
_journal_volume 40
_journal_year 2011
_chemical_formula_sum 'C11 H11 N O5 P Zn'
_chemical_formula_weight 333.55
_chemical_name_systematic
;
?
;
_space_group_IT_number 15
_symmetry_cell_setting monoclinic
_symmetry_space_group_name_Hall '-C 2yc'
_symmetry_space_group_name_H-M 'C 1 2/c 1'
_atom_sites_solution_hydrogens geom
_atom_sites_solution_primary direct
_atom_sites_solution_secondary difmap
_audit_creation_method SHELXL-97
_cell_angle_alpha 90.00
_cell_angle_beta 103.289(5)
_cell_angle_gamma 90.00
_cell_formula_units_Z 8
_cell_length_a 26.592(10)
_cell_length_b 9.229(3)
_cell_length_c 10.178(4)
_cell_measurement_reflns_used 706
_cell_measurement_temperature 293(2)
_cell_measurement_theta_max 21.02
_cell_measurement_theta_min 2.34
_cell_volume 2431.0(15)
_computing_cell_refinement 'Bruker SMART'
_computing_data_collection 'Bruker SMART'
_computing_data_reduction 'Bruker SHELXTL'
_computing_molecular_graphics 'Bruker SHELXTL'
_computing_publication_material 'Bruker SHELXTL'
_computing_structure_refinement 'SHELXL-97 (Sheldrick, 1997)'
_computing_structure_solution 'SHELXS-97 (Sheldrick, 1990)'
_diffrn_ambient_temperature 293(2)
_diffrn_measured_fraction_theta_full 0.992
_diffrn_measured_fraction_theta_max 0.992
_diffrn_measurement_device_type 'Smart Apex II CCD'
_diffrn_measurement_method 'omega scans'
_diffrn_radiation_monochromator graphite
_diffrn_radiation_source 'fine-focus sealed tube'
_diffrn_radiation_type MoK\a
_diffrn_radiation_wavelength 0.71073
_diffrn_reflns_av_R_equivalents 0.0766
_diffrn_reflns_av_sigmaI/netI 0.1017
_diffrn_reflns_limit_h_max 32
_diffrn_reflns_limit_h_min -32
_diffrn_reflns_limit_k_max 11
_diffrn_reflns_limit_k_min -6
_diffrn_reflns_limit_l_max 12
_diffrn_reflns_limit_l_min -12
_diffrn_reflns_number 6259
_diffrn_reflns_theta_full 25.86
_diffrn_reflns_theta_max 25.86
_diffrn_reflns_theta_min 2.34
_diffrn_standards_decay_% 0
_diffrn_standards_interval_count 0
_diffrn_standards_interval_time 0
_diffrn_standards_number 0
_exptl_absorpt_coefficient_mu 2.167
_exptl_absorpt_correction_T_max 0.9050
_exptl_absorpt_correction_T_min 0.7659
_exptl_absorpt_correction_type empirical
_exptl_absorpt_process_details sadabs
_exptl_crystal_colour colourless
_exptl_crystal_density_diffrn 1.823
_exptl_crystal_density_method 'not measured'
_exptl_crystal_description plate
_exptl_crystal_F_000 1352
_exptl_crystal_size_max 0.13
_exptl_crystal_size_mid 0.06
_exptl_crystal_size_min 0.05
_refine_diff_density_max 1.097
_refine_diff_density_min -0.882
_refine_diff_density_rms 0.128
_refine_ls_extinction_method none
_refine_ls_goodness_of_fit_ref 1.014
_refine_ls_hydrogen_treatment constr
_refine_ls_matrix_type full
_refine_ls_number_parameters 172
_refine_ls_number_reflns 2340
_refine_ls_number_restraints 6
_refine_ls_restrained_S_all 1.026
_refine_ls_R_factor_all 0.1072
_refine_ls_R_factor_gt 0.0581
_refine_ls_shift/su_max 0.001
_refine_ls_shift/su_mean 0.000
_refine_ls_structure_factor_coef Fsqd
_refine_ls_weighting_details 'calc w=1/[\s^2^(Fo^2^)+(0.0619P)^2^+0.0000P] where P=(Fo^2^+2Fc^2^)/3'
_refine_ls_weighting_scheme calc
_refine_ls_wR_factor_gt 0.1188
_refine_ls_wR_factor_ref 0.1394
_reflns_number_gt 1493
_reflns_number_total 2340
_reflns_threshold_expression >2sigma(I)
_cod_data_source_file c0dt01649g.txt
_cod_data_source_block szg158
_cod_depositor_comments
;
The following automatic conversions were performed:
'_symmetry_cell_setting' value 'Monoclinic' changed to 'monoclinic'
according to '/home/saulius/struct/CIF-dictionaries/cif_core.dic'
dictionary named 'cif_core.dic' version 2.4.1 from 2010-06-29.

Automatic conversion script
Id: cif_fix_enum 1555 2011-01-17 13:19:09Z saulius 
;
_cod_original_cell_volume 2430.9(15)
_cod_original_sg_symbol_H-M 'C2/c '
_cod_database_code 7015477

loop_
_symmetry_equiv_pos_as_xyz
'x, y, z'
'-x, y, -z+1/2'
'x+1/2, y+1/2, z'
'-x+1/2, y+1/2, -z+1/2'
'-x, -y, -z'
'x, -y, z-1/2'
'-x+1/2, -y+1/2, -z'
'x+1/2, -y+1/2, z-1/2'

loop_
_atom_site_label
_atom_site_type_symbol
_atom_site_fract_x
_atom_site_fract_y
_atom_site_fract_z
_atom_site_U_iso_or_equiv
_atom_site_adp_type
_atom_site_occupancy
_atom_site_symmetry_multiplicity
_atom_site_calc_flag
_atom_site_refinement_flags
_atom_site_disorder_assembly
_atom_site_disorder_group
Zn1 Zn 0.20765(3) 0.34650(8) 0.64962(7) 0.0237(2) Uani 1 1 d . . .
P1 P 0.26801(6) 0.48243(19) 0.41960(15) 0.0217(4) Uani 1 1 d . . .
O1 O 0.28168(17) 0.3631(5) 0.3324(4) 0.0335(12) Uani 1 1 d . . .
O2 O 0.24807(16) 0.4322(5) 0.5385(4) 0.0321(12) Uani 1 1 d . . .
O3 O 0.23449(17) 0.5970(5) 0.3385(4) 0.0330(12) Uani 1 1 d . . .
O4 O 0.13714(18) 0.4056(6) 0.5797(5) 0.0450(14) Uani 1 1 d . . .
O5 O 0.0989(2) 0.2849(6) 0.7220(5) 0.0543(16) Uani 1 1 d . . .
N1 N 0.3260(3) 0.6556(8) 0.6028(7) 0.072(2) Uani 1 1 d U . .
H1B H 0.3020 0.7224 0.5681 0.086 Uiso 1 1 d R . .
H1D H 0.3132 0.6022 0.6615 0.086 Uiso 1 1 d R . .
H1A H 0.3538 0.7033 0.6506 0.086 Uiso 1 1 d R . .
C1 C 0.3296(3) 0.5673(10) 0.4988(7) 0.049(2) Uani 1 1 d . . .
H1C H 0.3496 0.4856 0.5451 0.059 Uiso 1 1 calc R . .
C2 C 0.3627(3) 0.6205(8) 0.4086(6) 0.0339(19) Uani 1 1 d . . .
C3 C 0.3485(3) 0.7374(9) 0.3219(7) 0.0381(19) Uani 1 1 d . . .
H3B H 0.3165 0.7868 0.3197 0.046 Uiso 1 1 d R . .
C4 C 0.4075(3) 0.5471(9) 0.4067(8) 0.051(2) Uani 1 1 d . . .
H4A H 0.4175 0.4638 0.4632 0.061 Uiso 1 1 d R . .
C5 C 0.4381(3) 0.5935(11) 0.3229(10) 0.064(3) Uani 1 1 d . . .
H5A H 0.4701 0.5446 0.3240 0.077 Uiso 1 1 d R . .
C6 C 0.4244(4) 0.7072(11) 0.2388(8) 0.059(3) Uani 1 1 d . . .
H6A H 0.4454 0.7353 0.1818 0.071 Uiso 1 1 calc R . .
C7 C 0.3797(3) 0.7810(9) 0.2373(7) 0.045(2) Uani 1 1 d . . .
H7A H 0.3702 0.8632 0.1791 0.054 Uiso 1 1 d R . .
C8 C 0.0982(3) 0.3679(8) 0.6255(7) 0.0353(19) Uani 1 1 d . . .
C9 C 0.0476(2) 0.4365(8) 0.5577(7) 0.0305(17) Uani 1 1 d . . .
C10 C 0.0454(3) 0.5578(8) 0.4756(7) 0.0374(19) Uani 1 1 d . . .
H10A H 0.0607 0.5337 0.4016 0.056 Uiso 1 1 d R . .
C11 C 0.0021(3) 0.3832(8) 0.5850(7) 0.0380(19) Uani 1 1 d . . .
H11A H -0.0015 0.2835 0.5576 0.057 Uiso 1 1 d R . .

loop_
_atom_site_aniso_label
_atom_site_aniso_U_11
_atom_site_aniso_U_22
_atom_site_aniso_U_33
_atom_site_aniso_U_23
_atom_site_aniso_U_13
_atom_site_aniso_U_12
Zn1 0.0222(4) 0.0284(5) 0.0222(4) 0.0011(4) 0.0083(3) 0.0016(4)
P1 0.0225(9) 0.0263(10) 0.0172(8) 0.0011(7) 0.0068(7) -0.0042(8)
O1 0.041(3) 0.034(3) 0.031(2) 0.002(2) 0.020(2) 0.007(2)
O2 0.033(3) 0.039(3) 0.028(2) 0.005(2) 0.013(2) -0.007(2)
O3 0.040(3) 0.034(3) 0.026(2) 0.004(2) 0.009(2) 0.013(2)
O4 0.028(3) 0.060(4) 0.046(3) -0.006(3) 0.007(2) 0.013(3)
O5 0.045(3) 0.070(4) 0.046(3) 0.022(3) 0.006(3) 0.023(3)
N1 0.062(4) 0.106(6) 0.057(4) -0.038(4) 0.031(3) -0.056(4)
C1 0.047(5) 0.080(7) 0.024(4) -0.017(4) 0.015(3) -0.033(5)
C2 0.026(4) 0.053(6) 0.024(4) 0.000(3) 0.007(3) -0.017(4)
C3 0.030(4) 0.053(5) 0.031(4) -0.003(4) 0.005(3) -0.007(4)
C4 0.046(5) 0.051(6) 0.057(5) 0.008(4) 0.013(4) -0.002(5)
C5 0.048(5) 0.072(7) 0.083(7) -0.003(6) 0.036(5) 0.001(5)
C6 0.058(6) 0.088(8) 0.041(5) -0.010(5) 0.030(4) -0.030(6)
C7 0.057(5) 0.046(5) 0.034(4) -0.002(4) 0.015(4) -0.023(5)
C8 0.023(4) 0.046(5) 0.034(4) -0.017(4) 0.002(3) 0.006(4)
C9 0.025(4) 0.035(5) 0.032(4) -0.003(3) 0.007(3) 0.006(3)
C10 0.032(4) 0.049(5) 0.033(4) 0.006(4) 0.008(3) 0.014(4)
C11 0.033(4) 0.035(5) 0.043(4) -0.006(3) 0.003(3) 0.000(4)

loop_
_atom_type_symbol
_atom_type_description
_atom_type_scat_dispersion_real
_atom_type_scat_dispersion_imag
_atom_type_scat_source
C C 0.0033 0.0016 'International Tables Vol C Tables 4.2.6.8 and 6.1.1.4'
H H 0.0000 0.0000 'International Tables Vol C Tables 4.2.6.8 and 6.1.1.4'
N N 0.0061 0.0033 'International Tables Vol C Tables 4.2.6.8 and 6.1.1.4'
O O 0.0106 0.0060 'International Tables Vol C Tables 4.2.6.8 and 6.1.1.4'
P P 0.1023 0.0942 'International Tables Vol C Tables 4.2.6.8 and 6.1.1.4'
Zn Zn 0.2839 1.4301 'International Tables Vol C Tables 4.2.6.8 and 6.1.1.4'

loop_
_geom_angle_atom_site_label_1
_geom_angle_atom_site_label_2
_geom_angle_atom_site_label_3
_geom_angle
_geom_angle_site_symmetry_1
_geom_angle_site_symmetry_3
_geom_angle_publ_flag
O2 Zn1 O4 107.3(2) . . ?
O2 Zn1 O1 112.13(19) . 7_556 ?
O4 Zn1 O1 115.0(2) . 7_556 ?
O2 Zn1 O3 110.14(18) . 6_566 ?
O4 Zn1 O3 113.0(2) . 6_566 ?
O1 Zn1 O3 99.15(19) 7_556 6_566 ?
O2 P1 O3 112.7(3) . . ?
O2 P1 O1 115.2(3) . . ?
O3 P1 O1 112.5(3) . . ?
O2 P1 C1 102.9(3) . . ?
O3 P1 C1 107.4(4) . . ?
O1 P1 C1 105.1(3) . . ?
P1 O1 Zn1 135.6(3) . 7_556 ?
P1 O2 Zn1 163.7(3) . . ?
P1 O3 Zn1 139.7(3) . 6_565 ?
C8 O4 Zn1 126.2(5) . . ?
C1 N1 H1B 106.0 . . ?
C1 N1 H1D 107.1 . . ?
H1B N1 H1D 106.9 . . ?
C1 N1 H1A 121.4 . . ?
H1B N1 H1A 107.3 . . ?
H1D N1 H1A 107.3 . . ?
N1 C1 C2 116.0(7) . . ?
N1 C1 P1 112.7(6) . . ?
C2 C1 P1 117.7(5) . . ?
N1 C1 H1C 102.4 . . ?
C2 C1 H1C 102.4 . . ?
P1 C1 H1C 102.4 . . ?
C4 C2 C3 118.9(7) . . ?
C4 C2 C1 118.8(7) . . ?
C3 C2 C1 122.1(7) . . ?
C7 C3 C2 120.3(7) . . ?
C7 C3 H3B 120.1 . . ?
C2 C3 H3B 119.6 . . ?
C2 C4 C5 119.6(8) . . ?
C2 C4 H4A 120.6 . . ?
C5 C4 H4A 119.9 . . ?
C6 C5 C4 121.5(9) . . ?
C6 C5 H5A 118.8 . . ?
C4 C5 H5A 119.6 . . ?
C5 C6 C7 120.1(8) . . ?
C5 C6 H6A 119.9 . . ?
C7 C6 H6A 119.9 . . ?
C6 C7 C3 119.5(8) . . ?
C6 C7 H7A 120.4 . . ?
C3 C7 H7A 120.1 . . ?
O5 C8 O4 126.2(7) . . ?
O5 C8 C9 118.1(7) . . ?
O4 C8 C9 115.7(7) . . ?
C10 C9 C11 119.1(6) . . ?
C10 C9 C8 121.6(7) . . ?
C11 C9 C8 119.2(7) . . ?
C11 C10 C9 119.5(7) 5_566 . ?
C11 C10 H10A 104.3 5_566 . ?
C9 C10 H10A 108.6 . . ?
C10 C11 C9 121.2(7) 5_566 . ?
C10 C11 H11A 103.1 5_566 . ?
C9 C11 H11A 108.3 . . ?

loop_
_geom_bond_atom_site_label_1
_geom_bond_atom_site_label_2
_geom_bond_distance
_geom_bond_site_symmetry_2
_geom_bond_publ_flag
Zn1 O2 1.902(4) . ?
Zn1 O4 1.925(5) . ?
Zn1 O1 1.958(5) 7_556 ?
Zn1 O3 1.961(4) 6_566 ?
P1 O2 1.502(4) . ?
P1 O3 1.502(5) . ?
P1 O1 1.510(5) . ?
P1 C1 1.827(7) . ?
O1 Zn1 1.958(5) 7_556 ?
O3 Zn1 1.961(4) 6_565 ?
O4 C8 1.276(8) . ?
O5 C8 1.242(9) . ?
N1 C1 1.355(9) . ?
N1 H1B 0.9000 . ?
N1 H1D 0.9001 . ?
N1 H1A 0.8999 . ?
C1 C2 1.494(9) . ?
C1 H1C 0.9800 . ?
C2 C4 1.375(10) . ?
C2 C3 1.390(10) . ?
C3 C7 1.387(9) . ?
C3 H3B 0.9600 . ?
C4 C5 1.376(11) . ?
C4 H4A 0.9601 . ?
C5 C6 1.350(12) . ?
C5 H5A 0.9599 . ?
C6 C7 1.366(11) . ?
C6 H6A 0.9300 . ?
C7 H7A 0.9601 . ?
C8 C9 1.504(9) . ?
C9 C10 1.390(10) . ?
C9 C11 1.393(9) . ?
C10 C11 1.384(9) 5_566 ?
C10 H10A 0.9599 . ?
C11 C10 1.384(9) 5_566 ?
C11 H11A 0.9600 . ?
